data_7001098
loop_
_publ_author_name
'Zhang, Jie'
'Ma, Liping'
'Han, Yanan'
'Zhang, Fuyan Han Zhengxing'
'Cai, Ruifang'
'Chen, Zhenxia'
'Zhou, Xigeng'

_publ_section_title
;
 Facile construction of the guanidine substituent or guanidinate
 anionic ligand through addition of the adjacent amino group to
 carbodiimide
;
_journal_issue 17
_journal_name_full 'Dalton Transactions'
_journal_page_first 3298
_journal_page_last 3305
_journal_paper_doi 10.1039/b813711k
_journal_year 2009
_chemical_formula_sum 'C35 H53 N6 O S2 Yb'
_chemical_formula_weight 810.99
_chemical_name_systematic
;
?
;
_space_group_IT_number 14
_symmetry_cell_setting monoclinic
_symmetry_space_group_name_Hall '-P 2yn'
_symmetry_space_group_name_H-M 'P 1 21/n 1'
_atom_sites_solution_hydrogens geom
_atom_sites_solution_primary direct
_atom_sites_solution_secondary difmap
_audit_creation_method SHELXL-97
_cell_angle_alpha 90.00
_cell_angle_beta 98.977(8)
_cell_angle_gamma 90.00
_cell_formula_units_Z 4
_cell_length_a 16.186(8)
_cell_length_b 14.485(7)
_cell_length_c 16.207(8)
_cell_measurement_reflns_used 3369
_cell_measurement_temperature 293(2)
_cell_measurement_theta_max 22.058
_cell_measurement_theta_min 3.093
_cell_volume 3753(3)
_computing_cell_refinement 'Bruker SMART'
_computing_data_collection 'Bruker SMART'
_computing_data_reduction 'Bruker SHELXTL'
_computing_molecular_graphics 'Bruker SHELXTL'
_computing_publication_material 'Bruker SHELXTL'
_computing_structure_refinement 'SHELXL-97 (Sheldrick, 1997)'
_computing_structure_solution 'SHELXS-97 (Sheldrick, 1990)'
_diffrn_ambient_temperature 293(2)
_diffrn_measured_fraction_theta_full 0.998
_diffrn_measured_fraction_theta_max 0.998
_diffrn_measurement_device_type 'CCD area detector'
_diffrn_measurement_method 'phi and omega scans'
_diffrn_radiation_monochromator graphite
_diffrn_radiation_source 'fine-focus sealed tube'
_diffrn_radiation_type MoK\a
_diffrn_radiation_wavelength 0.71073
_diffrn_reflns_av_R_equivalents 0.0837
_diffrn_reflns_av_sigmaI/netI 0.1097
_diffrn_reflns_limit_h_max 16
_diffrn_reflns_limit_h_min -19
_diffrn_reflns_limit_k_max 17
_diffrn_reflns_limit_k_min -17
_diffrn_reflns_limit_l_max 19
_diffrn_reflns_limit_l_min -17
_diffrn_reflns_number 15596
_diffrn_reflns_theta_full 25.01
_diffrn_reflns_theta_max 25.01
_diffrn_reflns_theta_min 1.65
_exptl_absorpt_coefficient_mu 2.638
_exptl_absorpt_correction_T_max 0.6931
_exptl_absorpt_correction_T_min 0.6205
_exptl_absorpt_correction_type multi-scan
_exptl_absorpt_process_details sadabs
_exptl_crystal_colour red
_exptl_crystal_density_diffrn 1.435
_exptl_crystal_density_method 'not measured'
_exptl_crystal_description prism
_exptl_crystal_F_000 1660
_exptl_crystal_size_max 0.20
_exptl_crystal_size_mid 0.15
_exptl_crystal_size_min 0.15
_refine_diff_density_max 3.807
_refine_diff_density_min -2.319
_refine_diff_density_rms 0.167
_refine_ls_extinction_method none
_refine_ls_goodness_of_fit_ref 0.909
_refine_ls_hydrogen_treatment constr
_refine_ls_matrix_type full
_refine_ls_number_parameters 406
_refine_ls_number_reflns 6610
_refine_ls_number_restraints 13
_refine_ls_restrained_S_all 0.912
_refine_ls_R_factor_all 0.0980
_refine_ls_R_factor_gt 0.0619
_refine_ls_shift/su_max 0.001
_refine_ls_shift/su_mean 0.000
_refine_ls_structure_factor_coef Fsqd
_refine_ls_weighting_details 'calc w=1/[\s^2^(Fo^2^)+(0.0862P)^2^+0.0000P] where P=(Fo^2^+2Fc^2^)/3'
_refine_ls_weighting_scheme calc
_refine_ls_wR_factor_gt 0.1456
_refine_ls_wR_factor_ref 0.1581
_reflns_number_gt 4042
_reflns_number_total 6610
_reflns_threshold_expression >2sigma(I)
_cod_data_source_file b813711k.txt
_cod_data_source_block f71204b
_cod_depositor_comments
;
The following automatic conversions were performed:
'_symmetry_cell_setting' value 'Monoclinic' changed to 'monoclinic'
according to '/home/saulius/struct/CIF-dictionaries/cif_core.dic'
dictionary named 'cif_core.dic' version 2.4.1 from 2010-06-29.

Automatic conversion script
Id: cif_fix_enum 1527 2010-12-29 10:47:43Z saulius 
;
_cod_original_sg_symbol_H-M P2(1)/n
_cod_database_code 7001098

loop_
_symmetry_equiv_pos_as_xyz
'x, y, z'
'-x+1/2, y+1/2, -z+1/2'
'-x, -y, -z'
'x-1/2, -y-1/2, z-1/2'

loop_
_atom_site_label
_atom_site_type_symbol
_atom_site_fract_x
_atom_site_fract_y
_atom_site_fract_z
_atom_site_U_iso_or_equiv
_atom_site_adp_type
_atom_site_occupancy
_atom_site_symmetry_multiplicity
_atom_site_calc_flag
_atom_site_refinement_flags
_atom_site_disorder_assembly
_atom_site_disorder_group
Yb1 Yb 0.04414(2) 0.28220(3) 0.37306(3) 0.04376(16) Uani 1 1 d . . .
S1 S 0.16178(16) 0.18424(17) 0.30886(18) 0.0569(7) Uani 1 1 d . . .
S2 S -0.08726(18) 0.39920(18) 0.36154(18) 0.0617(7) Uani 1 1 d . . .
N1 N -0.0286(5) 0.1912(5) 0.2648(5) 0.0429(18) Uani 1 1 d . . .
N2 N -0.1159(5) 0.0616(5) 0.2344(5) 0.052(2) Uani 1 1 d . . .
H2B H -0.1662 0.0493 0.2111 0.062 Uiso 1 1 calc R . .
N3 N -0.1587(5) 0.1908(5) 0.2967(5) 0.054(2) Uani 1 1 d . . .
H3B H -0.1494 0.2480 0.3089 0.065 Uiso 1 1 calc R . .
N4 N 0.0457(5) 0.3882(5) 0.2532(5) 0.0463(19) Uani 1 1 d . . .
N5 N 0.0988(6) 0.5178(6) 0.1860(6) 0.072(3) Uani 1 1 d . . .
H5B H 0.1320 0.5286 0.1507 0.087 Uiso 1 1 calc R . .
N6 N 0.1833(5) 0.3972(6) 0.2370(6) 0.065(3) Uani 1 1 d . . .
H6A H 0.1899 0.3464 0.2647 0.079 Uiso 1 1 calc R . .
C1 C 0.1036(6) 0.1764(6) 0.2088(6) 0.048(2) Uani 1 1 d . . .
C2 C 0.1431(8) 0.1711(7) 0.1378(8) 0.071(3) Uani 1 1 d . . .
H2A H 0.2012 0.1722 0.1448 0.085 Uiso 1 1 calc R . .
C3 C 0.0992(9) 0.1644(9) 0.0587(8) 0.080(4) Uani 1 1 d . . .
H3A H 0.1275 0.1574 0.0133 0.096 Uiso 1 1 calc R . .
C4 C 0.0138(10) 0.1679(8) 0.0463(7) 0.077(4) Uani 1 1 d . . .
H4A H -0.0160 0.1659 -0.0076 0.092 Uiso 1 1 calc R . .
C5 C -0.0283(7) 0.1746(7) 0.1140(6) 0.055(3) Uani 1 1 d . . .
H5A H -0.0865 0.1769 0.1054 0.066 Uiso 1 1 calc R . .
C6 C 0.0160(7) 0.1778(6) 0.1952(6) 0.049(2) Uani 1 1 d . . .
C7 C -0.0999(6) 0.1471(6) 0.2641(5) 0.040(2) Uani 1 1 d . . .
C8 C -0.0546(6) -0.0116(6) 0.2386(6) 0.050(2) Uani 1 1 d . . .
H8A H 0.0008 0.0171 0.2438 0.059 Uiso 1 1 calc R . .
C9 C -0.0674(9) -0.0667(8) 0.1601(8) 0.099(5) Uani 1 1 d . . .
H9A H -0.0657 -0.0266 0.1133 0.148 Uiso 1 1 calc R . .
H9B H -0.1208 -0.0969 0.1542 0.148 Uiso 1 1 calc R . .
H9C H -0.0240 -0.1122 0.1623 0.148 Uiso 1 1 calc R . .
C10 C -0.0559(9) -0.0714(8) 0.3128(8) 0.091(4) Uani 1 1 d . . .
H10A H -0.0462 -0.0344 0.3625 0.137 Uiso 1 1 calc R . .
H10B H -0.0128 -0.1174 0.3150 0.137 Uiso 1 1 calc R . .
H10C H -0.1093 -0.1011 0.3088 0.137 Uiso 1 1 calc R . .
C11 C -0.2388(6) 0.1528(7) 0.3146(7) 0.059(3) Uani 1 1 d . . .
H11A H -0.2297 0.0879 0.3304 0.071 Uiso 1 1 calc R . .
C12 C -0.3050(7) 0.1566(9) 0.2391(8) 0.088(4) Uani 1 1 d . . .
H12A H -0.2870 0.1220 0.1946 0.132 Uiso 1 1 calc R . .
H12B H -0.3145 0.2197 0.2220 0.132 Uiso 1 1 calc R . .
H12C H -0.3559 0.1306 0.2523 0.132 Uiso 1 1 calc R . .
C13 C -0.2626(9) 0.2040(10) 0.3890(10) 0.106(5) Uani 1 1 d . . .
H13A H -0.2183 0.1986 0.4355 0.160 Uiso 1 1 calc R . .
H13B H -0.3129 0.1779 0.4035 0.160 Uiso 1 1 calc R . .
H13C H -0.2718 0.2680 0.3750 0.160 Uiso 1 1 calc R . .
C14 C -0.1034(5) 0.4058(6) 0.2526(7) 0.049(3) Uani 1 1 d . . .
C15 C -0.1841(7) 0.4142(7) 0.2085(9) 0.073(3) Uani 1 1 d . . .
H15A H -0.2291 0.4186 0.2377 0.087 Uiso 1 1 calc R . .
C16 C -0.1982(9) 0.4159(8) 0.1229(11) 0.093(5) Uani 1 1 d . . .
H16A H -0.2523 0.4227 0.0944 0.112 Uiso 1 1 calc R . .
C17 C -0.1342(9) 0.4079(9) 0.0803(8) 0.085(4) Uani 1 1 d . . .
H17A H -0.1440 0.4084 0.0222 0.103 Uiso 1 1 calc R . .
C18 C -0.0541(8) 0.3989(8) 0.1221(7) 0.072(3) Uani 1 1 d . . .
H18A H -0.0101 0.3915 0.0920 0.086 Uiso 1 1 calc R . .
C19 C -0.0378(6) 0.4007(6) 0.2090(6) 0.047(2) Uani 1 1 d . . .
C20 C 0.1066(6) 0.4333(6) 0.2251(6) 0.052(3) Uani 1 1 d . . .
C21 C 0.0409(8) 0.5897(7) 0.1980(7) 0.086(4) Uani 1 1 d DU . .
H21A H -0.0119 0.5617 0.2076 0.103 Uiso 1 1 calc R . .
C22 C 0.0252(12) 0.6469(11) 0.1228(10) 0.144(6) Uani 1 1 d DU . .
H22A H 0.0044 0.6089 0.0756 0.216 Uiso 1 1 calc R . .
H22B H 0.0764 0.6759 0.1137 0.216 Uiso 1 1 calc R . .
H22C H -0.0154 0.6934 0.1296 0.216 Uiso 1 1 calc R . .
C23 C 0.0722(11) 0.6498(11) 0.2691(11) 0.143(6) Uani 1 1 d DU . .
H23A H 0.0828 0.6135 0.3192 0.214 Uiso 1 1 calc R . .
H23B H 0.0311 0.6961 0.2751 0.214 Uiso 1 1 calc R . .
H23C H 0.1231 0.6790 0.2595 0.214 Uiso 1 1 calc R . .
C24 C 0.2571(8) 0.4352(9) 0.2077(10) 0.090(4) Uani 1 1 d . . .
H24A H 0.2584 0.5022 0.2166 0.108 Uiso 1 1 calc R . .
C25 C 0.2544(11) 0.4166(11) 0.1170(11) 0.131(6) Uani 1 1 d . . .
H25A H 0.2061 0.4459 0.0860 0.196 Uiso 1 1 calc R . .
H25B H 0.2513 0.3512 0.1073 0.196 Uiso 1 1 calc R . .
H25C H 0.3040 0.4406 0.0992 0.196 Uiso 1 1 calc R . .
C26 C 0.3329(10) 0.3934(14) 0.2587(14) 0.176(10) Uani 1 1 d . . .
H26A H 0.3338 0.4086 0.3165 0.264 Uiso 1 1 calc R . .
H26B H 0.3823 0.4171 0.2403 0.264 Uiso 1 1 calc R . .
H26C H 0.3311 0.3275 0.2521 0.264 Uiso 1 1 calc R . .
C27 C 0.0478(10) 0.2740(10) 0.5378(7) 0.085(4) Uani 1 1 d . . .
H27A H 0.0592 0.3288 0.5673 0.101 Uiso 1 1 calc R . .
C28 C 0.1054(9) 0.2111(13) 0.5195(9) 0.097(5) Uani 1 1 d . . .
H28A H 0.1633 0.2153 0.5322 0.117 Uiso 1 1 calc R . .
C29 C 0.0579(14) 0.1376(10) 0.4767(9) 0.101(5) Uani 1 1 d . . .
H29A H 0.0795 0.0832 0.4584 0.121 Uiso 1 1 calc R . .
C30 C -0.0203(11) 0.1599(10) 0.4678(8) 0.083(4) Uani 1 1 d . . .
H30A H -0.0640 0.1247 0.4400 0.100 Uiso 1 1 calc R . .
C31 C -0.0288(10) 0.2417(11) 0.5049(8) 0.086(4) Uani 1 1 d . . .
H31A H -0.0793 0.2713 0.5075 0.103 Uiso 1 1 calc R . .
C32 C 0.1318(9) 0.4790(9) 0.4532(9) 0.102(5) Uani 1 1 d . . .
H32A H 0.1058 0.4764 0.5032 0.123 Uiso 1 1 calc R . .
H32B H 0.0942 0.5107 0.4099 0.123 Uiso 1 1 calc R . .
C33 C 0.2107(10) 0.5271(12) 0.4702(13) 0.133(7) Uani 1 1 d . . .
H33A H 0.2186 0.5657 0.4232 0.159 Uiso 1 1 calc R . .
H33B H 0.2126 0.5658 0.5193 0.159 Uiso 1 1 calc R . .
C34 C 0.2728(13) 0.4593(13) 0.4837(15) 0.165(9) Uani 1 1 d . . .
H34A H 0.2961 0.4565 0.5426 0.198 Uiso 1 1 calc R . .
H34B H 0.3176 0.4740 0.4525 0.198 Uiso 1 1 calc R . .
C35 C 0.2355(8) 0.3700(10) 0.4562(11) 0.112(5) Uani 1 1 d . . .
H35A H 0.2624 0.3443 0.4119 0.135 Uiso 1 1 calc R . .
H35B H 0.2413 0.3266 0.5023 0.135 Uiso 1 1 calc R . .
O1 O 0.1492(4) 0.3882(5) 0.4266(5) 0.066(2) Uani 1 1 d . . .

loop_
_atom_site_aniso_label
_atom_site_aniso_U_11
_atom_site_aniso_U_22
_atom_site_aniso_U_33
_atom_site_aniso_U_23
_atom_site_aniso_U_13
_atom_site_aniso_U_12
Yb1 0.0507(3) 0.0417(2) 0.0375(3) -0.0013(2) 0.00249(16) -0.0021(2)
S1 0.0492(16) 0.0493(14) 0.070(2) -0.0002(13) 0.0023(12) 0.0082(11)
S2 0.0692(19) 0.0533(16) 0.066(2) -0.0090(13) 0.0204(14) 0.0067(13)
N1 0.048(5) 0.046(4) 0.034(5) -0.006(3) 0.003(3) -0.007(3)
N2 0.047(5) 0.036(4) 0.069(6) -0.007(4) 0.001(4) -0.001(4)
N3 0.043(5) 0.041(4) 0.080(7) 0.002(4) 0.017(4) -0.002(3)
N4 0.038(5) 0.046(4) 0.057(6) 0.000(4) 0.013(4) -0.007(3)
N5 0.075(7) 0.049(5) 0.102(8) 0.025(5) 0.043(5) 0.010(5)
N6 0.048(6) 0.050(5) 0.101(8) 0.015(5) 0.021(5) 0.001(4)
C1 0.056(7) 0.037(5) 0.052(7) 0.000(4) 0.016(5) -0.004(4)
C2 0.076(8) 0.055(7) 0.092(10) -0.006(6) 0.040(7) 0.001(6)
C3 0.100(11) 0.095(9) 0.052(9) -0.004(7) 0.034(7) -0.001(8)
C4 0.126(12) 0.067(8) 0.040(7) -0.003(6) 0.018(7) 0.008(8)
C5 0.066(7) 0.055(6) 0.044(7) -0.001(5) 0.008(5) -0.005(5)
C6 0.076(8) 0.031(5) 0.044(7) 0.001(4) 0.021(5) -0.002(5)
C7 0.044(6) 0.033(5) 0.040(6) 0.001(4) 0.002(4) 0.001(4)
C8 0.055(6) 0.035(5) 0.058(7) 0.003(5) 0.006(5) 0.004(4)
C9 0.135(12) 0.068(8) 0.083(10) -0.021(7) -0.014(8) 0.036(8)
C10 0.114(11) 0.078(9) 0.088(10) 0.033(7) 0.034(8) 0.020(8)
C11 0.052(7) 0.054(6) 0.076(8) 0.001(5) 0.023(5) -0.007(5)
C12 0.058(8) 0.101(10) 0.104(11) 0.011(8) 0.009(7) 0.011(7)
C13 0.096(11) 0.125(12) 0.112(13) -0.021(9) 0.059(9) -0.008(9)
C14 0.027(5) 0.027(5) 0.090(8) -0.005(5) 0.004(5) 0.004(4)
C15 0.058(8) 0.051(7) 0.110(12) 0.008(7) 0.017(7) 0.010(5)
C16 0.066(9) 0.074(8) 0.127(14) -0.003(9) -0.028(9) 0.022(7)
C17 0.099(11) 0.087(9) 0.060(9) 0.005(7) -0.019(8) 0.027(8)
C18 0.088(9) 0.064(7) 0.063(9) 0.002(6) 0.010(6) 0.019(6)
C19 0.058(7) 0.038(5) 0.046(7) 0.001(4) 0.009(5) 0.005(4)
C20 0.060(7) 0.046(6) 0.051(7) 0.000(5) 0.014(5) 0.000(5)
C21 0.110(9) 0.042(6) 0.115(10) 0.018(6) 0.049(8) 0.028(6)
C22 0.188(14) 0.105(11) 0.146(14) 0.048(10) 0.051(11) 0.073(10)
C23 0.168(14) 0.093(10) 0.162(15) -0.021(10) 0.011(11) 0.039(10)
C24 0.066(9) 0.064(8) 0.145(14) 0.012(8) 0.036(8) -0.008(6)
C25 0.149(16) 0.126(13) 0.137(17) -0.002(12) 0.086(13) -0.006(11)
C26 0.048(10) 0.187(19) 0.29(3) 0.058(19) 0.015(13) -0.018(11)
C27 0.102(11) 0.104(11) 0.045(8) 0.005(7) 0.001(7) -0.024(10)
C28 0.073(9) 0.142(14) 0.070(10) 0.061(10) -0.008(7) 0.004(10)
C29 0.168(17) 0.066(9) 0.071(11) 0.041(8) 0.026(10) 0.025(11)
C30 0.117(12) 0.077(9) 0.048(8) 0.017(7) -0.010(7) -0.014(9)
C31 0.103(12) 0.116(12) 0.045(8) 0.021(7) 0.031(7) 0.006(9)
C32 0.110(12) 0.084(9) 0.118(13) -0.050(9) 0.032(9) -0.029(8)
C33 0.100(13) 0.104(13) 0.21(2) -0.073(13) 0.075(13) -0.051(11)
C34 0.129(17) 0.126(15) 0.21(2) -0.010(15) -0.061(15) -0.061(13)
C35 0.071(10) 0.114(12) 0.134(14) 0.006(10) -0.039(8) -0.025(8)
O1 0.063(5) 0.061(4) 0.069(5) -0.012(4) -0.008(4) -0.016(4)

loop_
_atom_type_symbol
_atom_type_description
_atom_type_scat_dispersion_real
_atom_type_scat_dispersion_imag
_atom_type_scat_source
C C 0.0033 0.0016 'International Tables Vol C Tables 4.2.6.8 and 6.1.1.4'
H H 0.0000 0.0000 'International Tables Vol C Tables 4.2.6.8 and 6.1.1.4'
N N 0.0061 0.0033 'International Tables Vol C Tables 4.2.6.8 and 6.1.1.4'
O O 0.0106 0.0060 'International Tables Vol C Tables 4.2.6.8 and 6.1.1.4'
S S 0.1246 0.1234 'International Tables Vol C Tables 4.2.6.8 and 6.1.1.4'
Yb Yb -0.3850 5.5486 'International Tables Vol C Tables 4.2.6.8 and 6.1.1.4'

loop_
_geom_angle_atom_site_label_1
_geom_angle_atom_site_label_2
_geom_angle_atom_site_label_3
_geom_angle
_geom_angle_site_symmetry_1
_geom_angle_site_symmetry_3
_geom_angle_publ_flag
O1 Yb1 N1 152.5(3) . . ?
O1 Yb1 N4 77.9(3) . . ?
N1 Yb1 N4 80.1(2) . . ?
O1 Yb1 C28 77.0(4) . . ?
N1 Yb1 C28 121.7(5) . . ?
N4 Yb1 C28 154.1(4) . . ?
O1 Yb1 C30 123.2(3) . . ?
N1 Yb1 C30 82.1(3) . . ?
N4 Yb1 C30 156.5(4) . . ?
C28 Yb1 C30 49.2(4) . . ?
O1 Yb1 C31 103.5(4) . . ?
N1 Yb1 C31 104.0(4) . . ?
N4 Yb1 C31 145.6(4) . . ?
C28 Yb1 C31 48.9(5) . . ?
C30 Yb1 C31 29.3(4) . . ?
O1 Yb1 C27 76.0(4) . . ?
N1 Yb1 C27 130.7(3) . . ?
N4 Yb1 C27 144.3(4) . . ?
C28 Yb1 C27 30.0(4) . . ?
C30 Yb1 C27 48.8(4) . . ?
C31 Yb1 C27 29.5(4) . . ?
O1 Yb1 C29 107.1(5) . . ?
N1 Yb1 C29 90.7(5) . . ?
N4 Yb1 C29 165.4(4) . . ?
C28 Yb1 C29 31.2(4) . . ?
C30 Yb1 C29 28.0(4) . . ?
C31 Yb1 C29 47.7(5) . . ?
C27 Yb1 C29 49.3(4) . . ?
O1 Yb1 S2 97.56(19) . . ?
N1 Yb1 S2 90.17(19) . . ?
N4 Yb1 S2 70.23(18) . . ?
C28 Yb1 S2 119.3(4) . . ?
C30 Yb1 S2 94.7(4) . . ?
C31 Yb1 S2 75.6(3) . . ?
C27 Yb1 S2 89.5(4) . . ?
C29 Yb1 S2 121.5(4) . . ?
O1 Yb1 S1 88.4(2) . . ?
N1 Yb1 S1 73.77(19) . . ?
N4 Yb1 S1 85.96(18) . . ?
C28 Yb1 S1 87.3(4) . . ?
C30 Yb1 S1 103.6(4) . . ?
C31 Yb1 S1 128.2(3) . . ?
C27 Yb1 S1 117.0(4) . . ?
C29 Yb1 S1 80.6(4) . . ?
S2 Yb1 S1 153.43(9) . . ?
C1 S1 Yb1 94.7(3) . . ?
C14 S2 Yb1 95.5(3) . . ?
C7 N1 C6 118.1(8) . . ?
C7 N1 Yb1 127.8(6) . . ?
C6 N1 Yb1 113.9(6) . . ?
C7 N2 C8 124.6(8) . . ?
C7 N2 H2B 117.7 . . ?
C8 N2 H2B 117.7 . . ?
C7 N3 C11 127.6(8) . . ?
C7 N3 H3B 116.2 . . ?
C11 N3 H3B 116.2 . . ?
C20 N4 C19 117.4(8) . . ?
C20 N4 Yb1 132.5(7) . . ?
C19 N4 Yb1 110.1(5) . . ?
C20 N5 C21 126.8(9) . . ?
C20 N5 H5B 116.6 . . ?
C21 N5 H5B 116.6 . . ?
C20 N6 C24 126.6(9) . . ?
C20 N6 H6A 116.7 . . ?
C24 N6 H6A 116.7 . . ?
C6 C1 C2 116.8(10) . . ?
C6 C1 S1 122.1(7) . . ?
C2 C1 S1 121.1(9) . . ?
C3 C2 C1 122.4(12) . . ?
C3 C2 H2A 118.8 . . ?
C1 C2 H2A 118.8 . . ?
C4 C3 C2 120.0(11) . . ?
C4 C3 H3A 120.0 . . ?
C2 C3 H3A 120.0 . . ?
C3 C4 C5 120.0(12) . . ?
C3 C4 H4A 120.0 . . ?
C5 C4 H4A 120.0 . . ?
C4 C5 C6 120.4(11) . . ?
C4 C5 H5A 119.8 . . ?
C6 C5 H5A 119.8 . . ?
C5 C6 C1 120.4(9) . . ?
C5 C6 N1 119.7(9) . . ?
C1 C6 N1 119.7(9) . . ?
N1 C7 N3 116.7(8) . . ?
N1 C7 N2 124.9(8) . . ?
N3 C7 N2 118.4(8) . . ?
N2 C8 C10 111.7(9) . . ?
N2 C8 C9 110.4(8) . . ?
C10 C8 C9 111.2(9) . . ?
N2 C8 H8A 107.8 . . ?
C10 C8 H8A 107.8 . . ?
C9 C8 H8A 107.8 . . ?
C8 C9 H9A 109.5 . . ?
C8 C9 H9B 109.5 . . ?
H9A C9 H9B 109.5 . . ?
C8 C9 H9C 109.5 . . ?
H9A C9 H9C 109.5 . . ?
H9B C9 H9C 109.5 . . ?
C8 C10 H10A 109.5 . . ?
C8 C10 H10B 109.5 . . ?
H10A C10 H10B 109.5 . . ?
C8 C10 H10C 109.5 . . ?
H10A C10 H10C 109.5 . . ?
H10B C10 H10C 109.5 . . ?
N3 C11 C12 111.3(9) . . ?
N3 C11 C13 108.3(9) . . ?
C12 C11 C13 113.2(11) . . ?
N3 C11 H11A 107.9 . . ?
C12 C11 H11A 107.9 . . ?
C13 C11 H11A 107.9 . . ?
C11 C12 H12A 109.5 . . ?
C11 C12 H12B 109.5 . . ?
H12A C12 H12B 109.5 . . ?
C11 C12 H12C 109.5 . . ?
H12A C12 H12C 109.5 . . ?
H12B C12 H12C 109.5 . . ?
C11 C13 H13A 109.5 . . ?
C11 C13 H13B 109.5 . . ?
H13A C13 H13B 109.5 . . ?
C11 C13 H13C 109.5 . . ?
H13A C13 H13C 109.5 . . ?
H13B C13 H13C 109.5 . . ?
C19 C14 C15 118.9(11) . . ?
C19 C14 S2 120.9(7) . . ?
C15 C14 S2 120.2(9) . . ?
C16 C15 C14 121.0(12) . . ?
C16 C15 H15A 119.5 . . ?
C14 C15 H15A 119.5 . . ?
C17 C16 C15 120.1(12) . . ?
C17 C16 H16A 120.0 . . ?
C15 C16 H16A 120.0 . . ?
C16 C17 C18 120.1(13) . . ?
C16 C17 H17A 119.9 . . ?
C18 C17 H17A 119.9 . . ?
C17 C18 C19 120.9(12) . . ?
C17 C18 H18A 119.6 . . ?
C19 C18 H18A 119.6 . . ?
C14 C19 C18 118.9(10) . . ?
C14 C19 N4 119.7(9) . . ?
C18 C19 N4 121.1(9) . . ?
N4 C20 N6 119.0(9) . . ?
N4 C20 N5 125.4(9) . . ?
N6 C20 N5 115.6(9) . . ?
N5 C21 C22 109.3(10) . . ?
N5 C21 C23 112.6(11) . . ?
C22 C21 C23 108.2(12) . . ?
N5 C21 H21A 108.9 . . ?
C22 C21 H21A 108.9 . . ?
C23 C21 H21A 108.9 . . ?
C21 C22 H22A 109.5 . . ?
C21 C22 H22B 109.5 . . ?
H22A C22 H22B 109.5 . . ?
C21 C22 H22C 109.5 . . ?
H22A C22 H22C 109.5 . . ?
H22B C22 H22C 109.5 . . ?
C21 C23 H23A 109.5 . . ?
C21 C23 H23B 109.5 . . ?
H23A C23 H23B 109.5 . . ?
C21 C23 H23C 109.5 . . ?
H23A C23 H23C 109.5 . . ?
H23B C23 H23C 109.5 . . ?
N6 C24 C25 110.7(12) . . ?
N6 C24 C26 108.0(12) . . ?
C25 C24 C26 111.6(15) . . ?
N6 C24 H24A 108.8 . . ?
C25 C24 H24A 108.8 . . ?
C26 C24 H24A 108.8 . . ?
C24 C25 H25A 109.5 . . ?
C24 C25 H25B 109.5 . . ?
H25A C25 H25B 109.5 . . ?
C24 C25 H25C 109.5 . . ?
H25A C25 H25C 109.5 . . ?
H25B C25 H25C 109.5 . . ?
C24 C26 H26A 109.5 . . ?
C24 C26 H26B 109.5 . . ?
H26A C26 H26B 109.5 . . ?
C24 C26 H26C 109.5 . . ?
H26A C26 H26C 109.5 . . ?
H26B C26 H26C 109.5 . . ?
C31 C27 C28 107.3(13) . . ?
C31 C27 Yb1 75.2(7) . . ?
C28 C27 Yb1 73.9(7) . . ?
C31 C27 H27A 126.4 . . ?
C28 C27 H27A 126.4 . . ?
Yb1 C27 H27A 116.7 . . ?
C27 C28 C29 105.6(13) . . ?
C27 C28 Yb1 76.2(7) . . ?
C29 C28 Yb1 75.9(7) . . ?
C27 C28 H28A 127.2 . . ?
C29 C28 H28A 127.2 . . ?
Yb1 C28 H28A 113.5 . . ?
C30 C29 C28 108.2(14) . . ?
C30 C29 Yb1 75.5(8) . . ?
C28 C29 Yb1 72.9(7) . . ?
C30 C29 H29A 125.9 . . ?
C28 C29 H29A 125.9 . . ?
Yb1 C29 H29A 117.6 . . ?
C29 C30 C31 109.7(14) . . ?
C29 C30 Yb1 76.4(8) . . ?
C31 C30 Yb1 75.4(7) . . ?
C29 C30 H30A 125.1 . . ?
C31 C30 H30A 125.1 . . ?
Yb1 C30 H30A 115.0 . . ?
C30 C31 C27 109.2(14) . . ?
C30 C31 Yb1 75.3(7) . . ?
C27 C31 Yb1 75.3(7) . . ?
C30 C31 H31A 125.4 . . ?
C27 C31 H31A 125.4 . . ?
Yb1 C31 H31A 116.0 . . ?
O1 C32 C33 107.0(12) . . ?
O1 C32 H32A 110.3 . . ?
C33 C32 H32A 110.3 . . ?
O1 C32 H32B 110.3 . . ?
C33 C32 H32B 110.3 . . ?
H32A C32 H32B 108.6 . . ?
C34 C33 C32 106.6(14) . . ?
C34 C33 H33A 110.4 . . ?
C32 C33 H33A 110.4 . . ?
C34 C33 H33B 110.4 . . ?
C32 C33 H33B 110.4 . . ?
H33A C33 H33B 108.6 . . ?
C33 C34 C35 108.6(14) . . ?
C33 C34 H34A 110.0 . . ?
C35 C34 H34A 110.0 . . ?
C33 C34 H34B 110.0 . . ?
C35 C34 H34B 110.0 . . ?
H34A C34 H34B 108.3 . . ?
O1 C35 C34 105.9(13) . . ?
O1 C35 H35A 110.6 . . ?
C34 C35 H35A 110.6 . . ?
O1 C35 H35B 110.6 . . ?
C34 C35 H35B 110.6 . . ?
H35A C35 H35B 108.7 . . ?
C32 O1 C35 107.3(9) . . ?
C32 O1 Yb1 123.3(7) . . ?
C35 O1 Yb1 127.9(7) . . ?

loop_
_geom_bond_atom_site_label_1
_geom_bond_atom_site_label_2
_geom_bond_distance
_geom_bond_site_symmetry_2
_geom_bond_publ_flag
Yb1 O1 2.354(6) . ?
Yb1 N1 2.356(7) . ?
Yb1 N4 2.480(8) . ?
Yb1 C28 2.634(11) . ?
Yb1 C30 2.661(12) . ?
Yb1 C31 2.663(11) . ?
Yb1 C27 2.663(12) . ?
Yb1 C29 2.672(11) . ?
Yb1 S2 2.703(3) . ?
Yb1 S1 2.709(3) . ?
S1 C1 1.747(10) . ?
S2 C14 1.747(11) . ?
N1 C7 1.318(11) . ?
N1 C6 1.444(12) . ?
N2 C7 1.340(10) . ?
N2 C8 1.446(11) . ?
N2 H2B 0.8600 . ?
N3 C7 1.321(11) . ?
N3 C11 1.477(12) . ?
N3 H3B 0.8600 . ?
N4 C20 1.321(12) . ?
N4 C19 1.438(12) . ?
N5 C20 1.374(12) . ?
N5 C21 1.435(13) . ?
N5 H5B 0.8600 . ?
N6 C20 1.333(12) . ?
N6 C24 1.462(14) . ?
N6 H6A 0.8600 . ?
C1 C6 1.401(14) . ?
C1 C2 1.403(14) . ?
C2 C3 1.370(16) . ?
C2 H2A 0.9300 . ?
C3 C4 1.366(17) . ?
C3 H3A 0.9300 . ?
C4 C5 1.382(15) . ?
C4 H4A 0.9300 . ?
C5 C6 1.399(13) . ?
C5 H5A 0.9300 . ?
C8 C10 1.485(14) . ?
C8 C9 1.488(14) . ?
C8 H8A 0.9800 . ?
C9 H9A 0.9600 . ?
C9 H9B 0.9600 . ?
C9 H9C 0.9600 . ?
C10 H10A 0.9600 . ?
C10 H10B 0.9600 . ?
C10 H10C 0.9600 . ?
C11 C12 1.496(14) . ?
C11 C13 1.515(16) . ?
C11 H11A 0.9800 . ?
C12 H12A 0.9600 . ?
C12 H12B 0.9600 . ?
C12 H12C 0.9600 . ?
C13 H13A 0.9600 . ?
C13 H13B 0.9600 . ?
C13 H13C 0.9600 . ?
C14 C19 1.366(13) . ?
C14 C15 1.392(14) . ?
C15 C16 1.372(18) . ?
C15 H15A 0.9300 . ?
C16 C17 1.336(19) . ?
C16 H16A 0.9300 . ?
C17 C18 1.372(16) . ?
C17 H17A 0.9300 . ?
C18 C19 1.391(14) . ?
C18 H18A 0.9300 . ?
C21 C22 1.464(12) . ?
C21 C23 1.470(12) . ?
C21 H21A 0.9800 . ?
C22 H22A 0.9600 . ?
C22 H22B 0.9600 . ?
C22 H22C 0.9600 . ?
C23 H23A 0.9600 . ?
C23 H23B 0.9600 . ?
C23 H23C 0.9600 . ?
C24 C25 1.49(2) . ?
C24 C26 1.50(2) . ?
C24 H24A 0.9800 . ?
C25 H25A 0.9600 . ?
C25 H25B 0.9600 . ?
C25 H25C 0.9600 . ?
C26 H26A 0.9600 . ?
C26 H26B 0.9600 . ?
C26 H26C 0.9600 . ?
C27 C31 1.355(18) . ?
C27 C28 1.369(19) . ?
C27 H27A 0.9300 . ?
C28 C29 1.43(2) . ?
C28 H28A 0.9300 . ?
C29 C30 1.292(19) . ?
C29 H29A 0.9300 . ?
C30 C31 1.345(18) . ?
C30 H30A 0.9300 . ?
C31 H31A 0.9300 . ?
C32 O1 1.426(13) . ?
C32 C33 1.442(17) . ?
C32 H32A 0.9700 . ?
C32 H32B 0.9700 . ?
C33 C34 1.40(2) . ?
C33 H33A 0.9700 . ?
C33 H33B 0.9700 . ?
C34 C35 1.467(18) . ?
C34 H34A 0.9700 . ?
C34 H34B 0.9700 . ?
C35 O1 1.430(14) . ?
C35 H35A 0.9700 . ?
C35 H35B 0.9700 . ?
